data_2105636
loop_
_publ_author_name
'Ptasiewicz-Bak, H.'
'Olovsson, I.'
'McIntyre, G. J.'

_publ_section_title
;
 Charge density in NiCl~2~.4H~2~O at 295 and 30K
;
_journal_issue 6
_journal_name_full 'Acta Crystallographica Section B'
_journal_page_first 830
_journal_page_last 840
_journal_paper_doi 10.1107/S0108768199005741
_journal_volume 55
_journal_year 1999
_chemical_formula_moiety 'Cl2 Ni,4(H2 O)'
_chemical_formula_sum 'Cl2 H8 Ni O4'
_chemical_formula_weight 201.7
_space_group_IT_number 14
_symmetry_cell_setting monoclinic
_symmetry_space_group_name_Hall '-P 2yn'
_symmetry_space_group_name_H-M 'P 1 21/n 1'
_atom_type_scat_source Sears(1986)
_cell_angle_alpha 90.000
_cell_angle_beta 100.45(3)
_cell_angle_gamma 90.000
_cell_formula_units_Z 4
_cell_length_a 6.006(3)
_cell_length_b 9.338(5)
_cell_length_c 10.986(5)
_cell_measurement_reflns_used 175
_cell_measurement_temperature 295(2)
_cell_measurement_theta_max 40
_cell_measurement_theta_min 3
_cell_volume 605.9(5)
_computing_cell_refinement 'Diffractometer Control Program D9'
_computing_data_collection 'Diffractometer Control Program D9'
_computing_data_reduction 'Wilkinson, Khamis, Stansfield & McIntyre (1988)'
_computing_structure_refinement 'UPALS Lundgren (1982)'
_diffrn_measurement_device D9
_diffrn_measurement_method \w-x\q
_diffrn_radiation_probe neutron
_diffrn_radiation_type neutron
_diffrn_radiation_wavelength .8405
_diffrn_reflns_limit_h_max 9
_diffrn_reflns_limit_h_min 0
_diffrn_reflns_limit_k_max 14
_diffrn_reflns_limit_k_min 0
_diffrn_reflns_limit_l_max 16
_diffrn_reflns_limit_l_min -16
_diffrn_reflns_number 2292
_diffrn_reflns_theta_max 40
_diffrn_standards_decay_% 0
_diffrn_standards_interval_time 120
_diffrn_standards_number 1
_exptl_absorpt_coefficient_mu .236
_exptl_absorpt_correction_T_max .7383
_exptl_absorpt_correction_T_min .6439
_exptl_absorpt_correction_type gaussian
_exptl_absorpt_process_details ' (Coppens, Leiserowitz & Rabinovich, 1965)'
_exptl_crystal_colour 'light green'
_exptl_crystal_density_diffrn 2.211
_exptl_crystal_density_meas ?
_exptl_crystal_description 'prism 10 faces'
_exptl_crystal_size_max 4.0
_exptl_crystal_size_mid 2.0
_exptl_crystal_size_min 1.7
_refine_ls_extinction_coef 0
_refine_ls_extinction_method 'no correction'
_refine_ls_goodness_of_fit_ref 2.34
_refine_ls_hydrogen_treatment 'H atoms refined'
_refine_ls_number_parameters 136
_refine_ls_number_reflns 2237
_refine_ls_R_factor_gt .18
_refine_ls_shift/esd_max .03
_refine_ls_structure_factor_coef Fsqd
_refine_ls_weighting_details 'w = 1/[\s^2^(F~o~^2^) + k^2^F~o~^4^]'
_refine_ls_weighting_scheme calc
_refine_ls_wR_factor_obs .17
_reflns_number_observed 2237
_reflns_number_total 2292
_reflns_observed_criterion 'unaffected by pyrasite peaks'
_cod_data_source_file os0021.cif
_cod_data_source_block 2
_cod_depositor_comments
;
The following automatic conversions were performed:

'_exptl_absorpt_correction_type' value 'Gaussian' changed to
'gaussian' according to
/home/saulius/struct/CIF-dictionaries/cif_core.dic dictionary named
'cif_core.dic' version 2.4.2 from 2011-04-26.

Automatic conversion script
Id: cif_fix_values 1891 2012-01-12 08:04:46Z andrius 

The following automatic conversions were performed:

'_exptl_crystal_density_meas' value 'not measured' was changed to '?'
- the value is perceived as not measured.

Automatic conversion script
Id: cif_fix_values 3008 2015-01-20 13:52:24Z robertas 

The following automatic conversions were performed:

'_refine_ls_weighting_scheme' value 'w = 1/[\s^2^(F~o~^2^) +
k^2^F~o~^4^]' was changed to 'calc'. New tag
'_refine_ls_weighting_details' was created. The value of the new tag
was set to 'w = 1/[\s^2^(F~o~^2^) + k^2^F~o~^4^]'.

Automatic conversion script
Id: cif_fix_values 3143 2015-03-26 13:38:13Z robertas 
;
_cod_original_cell_volume 606.0(10)
_cod_original_formula_sum 'Cl2 H8 Ni1 O4'
_cod_database_code 2105636

loop_
_symmetry_equiv_pos_as_xyz
x,y,z
-x,-y,-z
1/2-x,1/2+y,1/2-z
1/2+x,1/2-y,1/2+z

loop_
_atom_site_aniso_label
_atom_site_aniso_U_11
_atom_site_aniso_U_22
_atom_site_aniso_U_33
_atom_site_aniso_U_12
_atom_site_aniso_U_13
_atom_site_aniso_U_23
Ni .0160(10) .0200(10) .0200(10) .0000(10) .0040(10) .0000(10)
Cl1 .0280(10) .0240(10) .0210(10) -.0020(10) .0010(10) .0020(10)
Cl2 .0340(10) .0280(10) .0210(10) .0050(10) .0030(10) -.0040(10)
O1 .027(2) .027(2) .025(2) -.0040(10) -.0040(10) .0050(10)
O2 .028(2) .022(2) .026(2) -.0040(10) .0010(10) -.0020(10)
O3 .046(2) .032(2) .026(2) .006(2) .006(2) -.004(2)
O4 .029(2) .033(2) .036(2) .004(2) .006(2) .009(2)
H11 .070(5) .046(4) .033(4) -.005(4) .001(3) -.005(3)
H12 .045(5) .075(6) .033(4) -.004(4) .000(3) .003(4)
H21 .052(5) .078(7) .036(4) .002(4) .000(3) .009(4)
H22 .035(4) .030(4) .093(7) -.008(3) -.009(4) .003(4)
H31 .044(5) .071(6) .055(5) .001(4) .021(4) .004(4)
H32 .057(5) .038(4) .059(5) .014(4) .006(4) -.004(4)
H41 .047(5) .046(4) .065(5) .018(4) .001(4) .013(4)
H42 .153(15) .052(6) .131(13) .002(7) .087(12) .036(7)

loop_
_atom_site_label
_atom_site_fract_x
_atom_site_fract_y
_atom_site_fract_z
_atom_site_U_iso_or_equiv
_atom_site_thermal_displace_type
Ni .0139(3) .1694(2) .2639(2) .0190(10) Uequi
Cl1 -.0288(4) .3625(2) .1208(2) .0240(10) Uequi
Cl2 -.0949(4) .3053(2) .4292(2) .0280(10) Uequi
O1 .3513(7) .2252(4) .3366(4) .026(2) Uequi
O2 -.3244(7) .1164(4) .1953(4) .026(2) Uequi
O3 .1225(8) .0419(5) .1315(4) .035(2) Uequi
O4 .0358(8) -.0174(5) .3672(4) .033(2) Uequi
H11 .387(2) .194(2) .4230(10) .050(4) Uequi
H12 .454(2) .192(2) .2990(10) .051(5) Uequi
H21 -.3600(10) .152(3) .1130(10) .056(5) Uequi
H22 -.3460(10) .014(2) .1870(10) .053(5) Uequi
H31 .1920(10) .076(3) .0670(10) .057(5) Uequi
H32 .159(2) -.058(2) .1460(10) .051(5) Uequi
H41 .178(2) -.064(2) .3880(10) .053(5) Uequi
H42 -.086(3) -.057(2) .3930(10) .112(11) Uequi
